data_4070183
loop_
_publ_author_name
'Weitershaus, Katharina'
'Wadepohl, Hubert'
'Gade, Lutz H.'

_publ_section_title
;
 Titanium Hydrazinediido Half-Sandwich Complexes: Highly Active Catalysts
 for the Hydrohydrazination of Terminal Alkynes at Ambient Temperature
;
_journal_issue 16
_journal_name_full Organometallics
_journal_page_first 4898
_journal_paper_doi 10.1021/om900641e
_journal_volume 28
_journal_year 2009
_chemical_formula_sum 'C34 H43 N5 Ti'
_chemical_formula_weight 569.63
_space_group_IT_number 14
_symmetry_cell_setting monoclinic
_symmetry_Int_Tables_number 14
_symmetry_space_group_name_Hall '-P 2yn'
_symmetry_space_group_name_H-M 'P 1 21/n 1'
_atom_sites_solution_hydrogens geom
_atom_sites_solution_primary heavy
_atom_sites_solution_secondary direct
_audit_block_code ga_kw25
_audit_creation_method SHELXL-97
_cell_angle_alpha 90.00
_cell_angle_beta 92.644(4)
_cell_angle_gamma 90.00
_cell_formula_units_Z 4
_cell_length_a 11.483(2)
_cell_length_b 17.855(3)
_cell_length_c 15.233(3)
_cell_measurement_temperature 100(2)
_cell_volume 3119.9(10)
_computing_cell_refinement 'SAINT (Bruker AXS, 1997-2008)'
_computing_data_collection 'SMART (Bruker AXS, 1997-2003)'
_computing_data_reduction 'SAINT (Bruker AXS, 1997-2008)'
_computing_molecular_graphics 'PLATON (Spek, 1980-2008)'
_computing_publication_material 'SHELXL-97 (Sheldrick, 1997)'
_computing_structure_refinement 'SHELXL-97 (Sheldrick, 1997)'
_computing_structure_solution 'DIRDIF (Beurskens et al., 1999-2008)'
_diffrn_ambient_temperature 100(2)
_diffrn_measured_fraction_theta_full 1.000
_diffrn_measured_fraction_theta_max 1.000
_diffrn_measurement_device_type 'CCD area detector (Bruker AXS Smart 1000)'
_diffrn_measurement_method '\f- and \w-scans'
_diffrn_radiation_monochromator graphite
_diffrn_radiation_probe x-ray
_diffrn_radiation_type MoK\a
_diffrn_radiation_wavelength 0.71073
_diffrn_reflns_av_R_equivalents 0.0940
_diffrn_reflns_av_sigmaI/netI 0.0586
_diffrn_reflns_limit_h_max 14
_diffrn_reflns_limit_h_min -14
_diffrn_reflns_limit_k_max 23
_diffrn_reflns_limit_k_min 0
_diffrn_reflns_limit_l_max 19
_diffrn_reflns_limit_l_min 0
_diffrn_reflns_number 62584
_diffrn_reflns_theta_full 27.48
_diffrn_reflns_theta_max 27.48
_diffrn_reflns_theta_min 2.11
_diffrn_source 'fine-focus sealed tube'
_exptl_absorpt_coefficient_mu 0.305
_exptl_absorpt_correction_T_max 0.7464
_exptl_absorpt_correction_T_min 0.6598
_exptl_absorpt_correction_type multi-scan
_exptl_absorpt_process_details
;
multi-scan from symmetry-related measurements (Blessing 1995)
SADABS (Sheldrick & Bruker AXS, 2004-2008)
;
_exptl_crystal_colour red
_exptl_crystal_density_diffrn 1.213
_exptl_crystal_density_method 'not measured'
_exptl_crystal_description irregular
_exptl_crystal_F_000 1216
_exptl_crystal_size_max 0.11
_exptl_crystal_size_mid 0.11
_exptl_crystal_size_min 0.08
_refine_diff_density_max 0.450
_refine_diff_density_min -0.623
_refine_diff_density_rms 0.077
_refine_ls_abs_structure_details 'Flack H D (1983), Acta Cryst. A39, 876-881'
_refine_ls_extinction_method none
_refine_ls_goodness_of_fit_ref 1.069
_refine_ls_hydrogen_treatment constr
_refine_ls_matrix_type full
_refine_ls_number_parameters 369
_refine_ls_number_reflns 7153
_refine_ls_number_restraints 0
_refine_ls_restrained_S_all 1.069
_refine_ls_R_factor_all 0.1073
_refine_ls_R_factor_gt 0.0484
_refine_ls_shift/su_max 0.012
_refine_ls_shift/su_mean 0.000
_refine_ls_structure_factor_coef Fsqd
_refine_ls_weighting_details 'calc w=1/[\s^2^(Fo^2^)+(0.0500P)^2^+4.2544P] where P=(Fo^2^+2Fc^2^)/3'
_refine_ls_weighting_scheme calc
_refine_ls_wR_factor_gt 0.1078
_refine_ls_wR_factor_ref 0.1444
_reflns_number_gt 4572
_reflns_number_total 7153
_reflns_threshold_expression >2sigma(I)
_cod_data_source_file om900641e_si_001.cif
_cod_data_source_block complex_2a
_cod_original_cell_volume 3120.0(10)
_cod_original_sg_symbol_H-M 'P 21/n'
_cod_database_code 4070183
_audit_block_refno 822

loop_
_symmetry_equiv_pos_as_xyz
'x, y, z'
'-x+1/2, y+1/2, -z+1/2'
'-x, -y, -z'
'x-1/2, -y-1/2, z-1/2'

loop_
_atom_site_label
_atom_site_type_symbol
_atom_site_fract_x
_atom_site_fract_y
_atom_site_fract_z
_atom_site_U_iso_or_equiv
_atom_site_adp_type
_atom_site_occupancy
_atom_site_symmetry_multiplicity
_atom_site_calc_flag
_atom_site_refinement_flags
C1 C 0.8662(3) 0.07393(17) 0.06741(19) 0.0260(7) Uani 1 1 d .
H1A H 0.8065 0.0469 0.1000 0.031 Uiso 1 1 calc R
H1B H 0.9012 0.0388 0.0258 0.031 Uiso 1 1 calc R
C2 C 0.8123(3) 0.14162(16) 0.01853(19) 0.0293(7) Uani 1 1 d .
H2A H 0.8529 0.1518 -0.0362 0.035 Uiso 1 1 calc R
H2B H 0.7285 0.1333 0.0037 0.035 Uiso 1 1 calc R
C3 C 0.8300(2) 0.20601(16) 0.08433(17) 0.0214(6) Uani 1 1 d .
H3A H 0.8474 0.2537 0.0545 0.026 Uiso 1 1 calc R
H3B H 0.7610 0.2128 0.1202 0.026 Uiso 1 1 calc R
C4 C 0.9337(2) 0.17802(15) 0.13895(16) 0.0171(5) Uani 1 1 d .
C5 C 0.9790(2) 0.28583(15) 0.22526(17) 0.0183(6) Uani 1 1 d .
C6 C 0.9886(2) 0.34273(16) 0.16307(17) 0.0193(6) Uani 1 1 d .
H6 H 1.0042 0.3299 0.1042 0.023 Uiso 1 1 calc R
C7 C 0.9760(2) 0.41779(15) 0.18541(18) 0.0209(6) Uani 1 1 d .
C8 C 0.9567(3) 0.43592(17) 0.27199(19) 0.0250(6) Uani 1 1 d .
H8 H 0.9492 0.4870 0.2880 0.030 Uiso 1 1 calc R
C9 C 0.9483(3) 0.38087(16) 0.33574(18) 0.0242(6) Uani 1 1 d .
C10 C 0.9594(2) 0.30603(16) 0.31211(18) 0.0216(6) Uani 1 1 d .
H10 H 0.9536 0.2682 0.3555 0.026 Uiso 1 1 calc R
C11 C 0.9862(3) 0.47743(17) 0.11655(19) 0.0282(7) Uani 1 1 d .
H11A H 0.9128 0.5054 0.1104 0.042 Uiso 1 1 calc R
H11B H 1.0027 0.4541 0.0603 0.042 Uiso 1 1 calc R
H11C H 1.0497 0.5117 0.1341 0.042 Uiso 1 1 calc R
C12 C 0.9254(3) 0.40102(19) 0.4294(2) 0.0386(8) Uani 1 1 d .
H12A H 0.8438 0.3904 0.4409 0.058 Uiso 1 1 calc R
H12B H 0.9412 0.4544 0.4389 0.058 Uiso 1 1 calc R
H12C H 0.9763 0.3713 0.4693 0.058 Uiso 1 1 calc R
C13 C 0.9097(3) 0.15645(18) 0.49524(18) 0.0265(6) Uani 1 1 d .
H13A H 0.9891 0.1375 0.5064 0.040 Uiso 1 1 calc R
H13B H 0.8590 0.1368 0.5398 0.040 Uiso 1 1 calc R
H13C H 0.9102 0.2113 0.4979 0.040 Uiso 1 1 calc R
C14 C 0.7507(2) 0.14674(15) 0.38089(18) 0.0187(6) Uani 1 1 d .
C15 C 0.7136(2) 0.13258(15) 0.29375(18) 0.0194(6) Uani 1 1 d .
H15 H 0.7672 0.1138 0.2535 0.023 Uiso 1 1 calc R
C16 C 0.5991(2) 0.14580(16) 0.26590(19) 0.0234(6) Uani 1 1 d .
H16 H 0.5751 0.1362 0.2065 0.028 Uiso 1 1 calc R
C17 C 0.5190(3) 0.17278(18) 0.3231(2) 0.0289(7) Uani 1 1 d .
H17 H 0.4404 0.1817 0.3037 0.035 Uiso 1 1 calc R
C18 C 0.5560(3) 0.18651(17) 0.4092(2) 0.0277(7) Uani 1 1 d .
H18 H 0.5016 0.2048 0.4491 0.033 Uiso 1 1 calc R
C19 C 0.6699(2) 0.17439(16) 0.43887(19) 0.0235(6) Uani 1 1 d .
H19 H 0.6933 0.1848 0.4983 0.028 Uiso 1 1 calc R
C20 C 0.9741(3) -0.05725(16) 0.17510(19) 0.0234(6) Uani 1 1 d .
H20 H 1.0245 -0.0386 0.1325 0.028 Uiso 1 1 calc R
C21 C 0.9211(3) -0.12585(17) 0.1598(2) 0.0313(7) Uani 1 1 d .
H21 H 0.9347 -0.1533 0.1078 0.038 Uiso 1 1 calc R
C22 C 0.8481(3) -0.15360(18) 0.2214(2) 0.0351(8) Uani 1 1 d .
H22 H 0.8101 -0.2005 0.2126 0.042 Uiso 1 1 calc R
C23 C 0.8313(3) -0.11196(17) 0.2960(2) 0.0335(7) Uani 1 1 d .
H23 H 0.7818 -0.1299 0.3396 0.040 Uiso 1 1 calc R
C24 C 0.8873(2) -0.04393(16) 0.3065(2) 0.0244(6) Uani 1 1 d .
H24 H 0.8751 -0.0158 0.3581 0.029 Uiso 1 1 calc R
C25 C 1.2301(2) 0.14006(16) 0.23053(17) 0.0195(6) Uani 1 1 d .
C26 C 1.2123(2) 0.14424(16) 0.32254(18) 0.0211(6) Uani 1 1 d .
C27 C 1.2010(2) 0.06994(17) 0.35399(18) 0.0222(6) Uani 1 1 d .
C28 C 1.2106(2) 0.02024(16) 0.28219(17) 0.0198(6) Uani 1 1 d .
C29 C 1.2283(2) 0.06403(16) 0.20631(17) 0.0183(6) Uani 1 1 d .
C30 C 1.2529(3) 0.20373(17) 0.1698(2) 0.0288(7) Uani 1 1 d .
H30A H 1.3359 0.2047 0.1573 0.043 Uiso 1 1 calc R
H30B H 1.2315 0.2510 0.1975 0.043 Uiso 1 1 calc R
H30C H 1.2064 0.1972 0.1148 0.043 Uiso 1 1 calc R
C31 C 1.2169(3) 0.21403(19) 0.3772(2) 0.0310(7) Uani 1 1 d .
H31A H 1.1673 0.2079 0.4273 0.046 Uiso 1 1 calc R
H31B H 1.1889 0.2565 0.3414 0.046 Uiso 1 1 calc R
H31C H 1.2974 0.2233 0.3985 0.046 Uiso 1 1 calc R
C32 C 1.1912(3) 0.0457(2) 0.44803(19) 0.0352(8) Uani 1 1 d .
H32A H 1.1199 0.0163 0.4534 0.053 Uiso 1 1 calc R
H32B H 1.1884 0.0900 0.4859 0.053 Uiso 1 1 calc R
H32C H 1.2590 0.0151 0.4660 0.053 Uiso 1 1 calc R
C33 C 1.2146(3) -0.06346(17) 0.2888(2) 0.0294(7) Uani 1 1 d .
H33A H 1.2172 -0.0851 0.2297 0.044 Uiso 1 1 calc R
H33B H 1.1449 -0.0815 0.3170 0.044 Uiso 1 1 calc R
H33C H 1.2843 -0.0786 0.3239 0.044 Uiso 1 1 calc R
C34 C 1.2513(3) 0.03543(18) 0.11602(18) 0.0264(6) Uani 1 1 d .
H34A H 1.1989 0.0605 0.0727 0.040 Uiso 1 1 calc R
H34B H 1.2374 -0.0187 0.1137 0.040 Uiso 1 1 calc R
H34C H 1.3324 0.0458 0.1027 0.040 Uiso 1 1 calc R
N1 N 0.9557(2) 0.10561(13) 0.12807(14) 0.0182(5) Uani 1 1 d .
N2 N 0.99562(19) 0.21035(12) 0.20315(14) 0.0164(5) Uani 1 1 d .
N3 N 0.94445(19) 0.11731(13) 0.34732(14) 0.0182(5) Uani 1 1 d .
N4 N 0.86615(19) 0.13237(13) 0.40847(14) 0.0194(5) Uani 1 1 d .
N5 N 0.95818(19) -0.01567(12) 0.24702(14) 0.0190(5) Uani 1 1 d .
Ti Ti 1.03542(4) 0.09982(3) 0.26147(3) 0.01462(12) Uani 1 1 d .

loop_
_atom_site_aniso_label
_atom_site_aniso_U_11
_atom_site_aniso_U_22
_atom_site_aniso_U_33
_atom_site_aniso_U_23
_atom_site_aniso_U_13
_atom_site_aniso_U_12
C1 0.0324(17) 0.0222(15) 0.0223(14) -0.0043(12) -0.0093(12) -0.0020(12)
C2 0.0364(18) 0.0256(16) 0.0244(15) -0.0035(12) -0.0149(13) 0.0036(13)
C3 0.0226(14) 0.0216(15) 0.0194(13) 0.0017(11) -0.0053(11) 0.0002(11)
C4 0.0190(13) 0.0191(13) 0.0134(12) 0.0030(10) 0.0020(10) 0.0003(11)
C5 0.0157(13) 0.0201(14) 0.0191(13) -0.0033(11) -0.0011(10) -0.0017(11)
C6 0.0185(13) 0.0229(14) 0.0164(13) -0.0019(11) 0.0000(10) 0.0001(11)
C7 0.0185(14) 0.0193(14) 0.0247(14) 0.0007(11) -0.0005(11) -0.0022(11)
C8 0.0302(16) 0.0192(15) 0.0256(14) -0.0052(12) 0.0017(12) 0.0023(12)
C9 0.0277(16) 0.0233(15) 0.0216(14) -0.0050(11) -0.0001(12) 0.0003(12)
C10 0.0247(15) 0.0220(15) 0.0180(13) 0.0014(11) 0.0012(11) -0.0035(12)
C11 0.0344(17) 0.0218(15) 0.0282(16) 0.0006(12) 0.0010(13) 0.0034(13)
C12 0.063(2) 0.0284(17) 0.0254(16) -0.0075(14) 0.0086(15) 0.0031(17)
C13 0.0243(15) 0.0379(18) 0.0173(13) 0.0002(12) 0.0019(11) -0.0009(13)
C14 0.0165(13) 0.0167(13) 0.0229(14) 0.0045(11) 0.0029(10) 0.0000(11)
C15 0.0175(13) 0.0189(14) 0.0221(13) 0.0007(11) 0.0031(11) -0.0001(11)
C16 0.0222(15) 0.0224(15) 0.0254(15) 0.0033(12) -0.0011(11) -0.0018(12)
C17 0.0189(15) 0.0327(17) 0.0353(17) 0.0077(14) 0.0026(12) 0.0009(13)
C18 0.0225(15) 0.0291(16) 0.0325(16) 0.0069(13) 0.0116(12) 0.0058(13)
C19 0.0230(15) 0.0259(15) 0.0221(14) 0.0033(12) 0.0057(11) 0.0009(12)
C20 0.0253(15) 0.0190(14) 0.0257(15) -0.0001(11) -0.0028(12) -0.0001(12)
C21 0.0321(18) 0.0223(15) 0.0388(18) -0.0060(13) -0.0048(14) 0.0005(13)
C22 0.0266(17) 0.0186(15) 0.059(2) -0.0005(15) -0.0045(15) -0.0059(13)
C23 0.0276(16) 0.0240(17) 0.050(2) 0.0063(14) 0.0088(14) -0.0036(13)
C24 0.0193(14) 0.0224(15) 0.0316(15) 0.0043(12) 0.0011(12) 0.0004(12)
C25 0.0121(13) 0.0267(15) 0.0199(14) -0.0017(11) 0.0018(10) -0.0022(11)
C26 0.0118(13) 0.0309(16) 0.0204(13) -0.0075(12) -0.0017(10) -0.0002(11)
C27 0.0127(13) 0.0344(16) 0.0193(13) 0.0005(12) -0.0018(10) 0.0046(11)
C28 0.0143(13) 0.0251(15) 0.0199(13) 0.0015(11) 0.0003(10) 0.0028(11)
C29 0.0125(13) 0.0240(14) 0.0185(13) -0.0027(11) 0.0000(10) -0.0020(11)
C30 0.0242(15) 0.0291(17) 0.0335(17) 0.0042(13) 0.0062(13) -0.0069(13)
C31 0.0173(14) 0.0416(19) 0.0334(17) -0.0195(14) -0.0050(12) -0.0012(13)
C32 0.0295(17) 0.058(2) 0.0183(15) 0.0071(14) -0.0002(12) 0.0178(16)
C33 0.0253(16) 0.0274(16) 0.0358(17) 0.0074(13) 0.0037(13) 0.0052(13)
C34 0.0266(15) 0.0315(17) 0.0216(14) -0.0051(12) 0.0050(12) -0.0010(13)
N1 0.0236(12) 0.0170(11) 0.0135(10) -0.0011(9) -0.0044(9) -0.0015(10)
N2 0.0172(11) 0.0167(11) 0.0151(11) -0.0016(9) -0.0022(8) -0.0004(9)
N3 0.0169(11) 0.0212(12) 0.0166(11) -0.0003(9) 0.0003(9) -0.0003(9)
N4 0.0160(11) 0.0272(13) 0.0153(11) -0.0016(9) 0.0038(9) 0.0028(10)
N5 0.0179(11) 0.0184(12) 0.0203(11) 0.0021(9) -0.0030(9) 0.0009(9)
Ti 0.0137(2) 0.0170(2) 0.0130(2) -0.00038(19) -0.00079(16) -0.00037(19)

loop_
_atom_type_symbol
_atom_type_description
_atom_type_scat_dispersion_real
_atom_type_scat_dispersion_imag
_atom_type_scat_source
C C 0.0033 0.0016 'International Tables Vol C Tables 4.2.6.8 and 6.1.1.4'
H H 0.0000 0.0000 'International Tables Vol C Tables 4.2.6.8 and 6.1.1.4'
N N 0.0061 0.0033 'International Tables Vol C Tables 4.2.6.8 and 6.1.1.4'
Ti Ti 0.2776 0.4457 'International Tables Vol C Tables 4.2.6.8 and 6.1.1.4'

loop_
_geom_angle_atom_site_label_1
_geom_angle_atom_site_label_2
_geom_angle_atom_site_label_3
_geom_angle
N1 C1 C2 104.9(2)
N1 C1 H1A 110.8
C2 C1 H1A 110.8
N1 C1 H1B 110.8
C2 C1 H1B 110.8
H1A C1 H1B 108.8
C3 C2 C1 103.6(2)
C3 C2 H2A 111.0
C1 C2 H2A 111.0
C3 C2 H2B 111.0
C1 C2 H2B 111.0
H2A C2 H2B 109.0
C4 C3 C2 100.9(2)
C4 C3 H3A 111.6
C2 C3 H3A 111.6
C4 C3 H3B 111.6
C2 C3 H3B 111.6
H3A C3 H3B 109.4
N2 C4 N1 114.8(2)
N2 C4 C3 130.7(2)
N1 C4 C3 113.8(2)
N2 C4 Ti 59.08(13)
N1 C4 Ti 58.60(13)
C3 C4 Ti 154.60(19)
C6 C5 C10 118.3(2)
C6 C5 N2 121.3(2)
C10 C5 N2 120.2(2)
C7 C6 C5 121.5(2)
C7 C6 H6 119.3
C5 C6 H6 119.3
C8 C7 C6 118.7(3)
C8 C7 C11 121.3(3)
C6 C7 C11 119.9(3)
C7 C8 C9 121.3(3)
C7 C8 H8 119.3
C9 C8 H8 119.3
C8 C9 C10 119.3(3)
C8 C9 C12 120.9(3)
C10 C9 C12 119.8(3)
C9 C10 C5 120.8(3)
C9 C10 H10 119.6
C5 C10 H10 119.6
C7 C11 H11A 109.5
C7 C11 H11B 109.5
H11A C11 H11B 109.5
C7 C11 H11C 109.5
H11A C11 H11C 109.5
H11B C11 H11C 109.5
C9 C12 H12A 109.5
C9 C12 H12B 109.5
H12A C12 H12B 109.5
C9 C12 H12C 109.5
H12A C12 H12C 109.5
H12B C12 H12C 109.5
N4 C13 H13A 109.5
N4 C13 H13B 109.5
H13A C13 H13B 109.5
N4 C13 H13C 109.5
H13A C13 H13C 109.5
H13B C13 H13C 109.5
N4 C14 C15 119.7(2)
N4 C14 C19 121.5(2)
C15 C14 C19 118.8(3)
C16 C15 C14 120.3(3)
C16 C15 H15 119.9
C14 C15 H15 119.9
C17 C16 C15 121.1(3)
C17 C16 H16 119.4
C15 C16 H16 119.4
C18 C17 C16 118.4(3)
C18 C17 H17 120.8
C16 C17 H17 120.8
C19 C18 C17 121.9(3)
C19 C18 H18 119.1
C17 C18 H18 119.1
C18 C19 C14 119.6(3)
C18 C19 H19 120.2
C14 C19 H19 120.2
N5 C20 C21 123.5(3)
N5 C20 H20 118.3
C21 C20 H20 118.3
C22 C21 C20 118.7(3)
C22 C21 H21 120.7
C20 C21 H21 120.7
C23 C22 C21 118.6(3)
C23 C22 H22 120.7
C21 C22 H22 120.7
C22 C23 C24 119.2(3)
C22 C23 H23 120.4
C24 C23 H23 120.4
N5 C24 C23 123.1(3)
N5 C24 H24 118.5
C23 C24 H24 118.5
C29 C25 C26 107.9(2)
C29 C25 C30 124.9(2)
C26 C25 C30 127.2(3)
C29 C25 Ti 76.23(15)
C26 C25 Ti 69.42(15)
C30 C25 Ti 122.48(19)
C27 C26 C25 107.6(2)
C27 C26 C31 126.3(3)
C25 C26 C31 125.9(3)
C27 C26 Ti 74.07(16)
C25 C26 Ti 75.64(15)
C31 C26 Ti 120.78(19)
C28 C27 C26 108.3(2)
C28 C27 C32 124.5(3)
C26 C27 C32 127.0(3)
C28 C27 Ti 76.76(15)
C26 C27 Ti 70.89(15)
C32 C27 Ti 122.42(19)
C27 C28 C29 107.7(2)
C27 C28 C33 125.2(3)
C29 C28 C33 126.8(3)
C27 C28 Ti 69.32(15)
C29 C28 Ti 74.07(15)
C33 C28 Ti 127.2(2)
C25 C29 C28 108.6(2)
C25 C29 C34 124.6(2)
C28 C29 C34 126.7(3)
C25 C29 Ti 70.47(15)
C28 C29 Ti 72.71(15)
C34 C29 Ti 126.37(18)
C25 C30 H30A 109.5
C25 C30 H30B 109.5
H30A C30 H30B 109.5
C25 C30 H30C 109.5
H30A C30 H30C 109.5
H30B C30 H30C 109.5
C26 C31 H31A 109.5
C26 C31 H31B 109.5
H31A C31 H31B 109.5
C26 C31 H31C 109.5
H31A C31 H31C 109.5
H31B C31 H31C 109.5
C27 C32 H32A 109.5
C27 C32 H32B 109.5
H32A C32 H32B 109.5
C27 C32 H32C 109.5
H32A C32 H32C 109.5
H32B C32 H32C 109.5
C28 C33 H33A 109.5
C28 C33 H33B 109.5
H33A C33 H33B 109.5
C28 C33 H33C 109.5
H33A C33 H33C 109.5
H33B C33 H33C 109.5
C29 C34 H34A 109.5
C29 C34 H34B 109.5
H34A C34 H34B 109.5
C29 C34 H34C 109.5
H34A C34 H34C 109.5
H34B C34 H34C 109.5
C4 N1 C1 108.8(2)
C4 N1 Ti 90.24(15)
C1 N1 Ti 144.86(19)
C4 N2 C5 121.6(2)
C4 N2 Ti 90.10(16)
C5 N2 Ti 142.26(17)
N4 N3 Ti 174.83(19)
N3 N4 C14 118.8(2)
N3 N4 C13 118.2(2)
C14 N4 C13 120.0(2)
C20 N5 C24 116.9(2)
C20 N5 Ti 121.21(19)
C24 N5 Ti 121.76(19)
N3 Ti N1 116.68(10)
N3 Ti N2 91.24(10)
N1 Ti N2 60.93(8)
N3 Ti N5 89.45(10)
N1 Ti N5 78.87(8)
N2 Ti N5 135.03(8)
N3 Ti C26 100.44(10)
N1 Ti C26 132.22(9)
N2 Ti C26 90.97(9)
N5 Ti C26 132.99(9)
N3 Ti C27 94.95(10)
N1 Ti C27 148.14(9)
N2 Ti C27 125.87(9)
N5 Ti C27 98.81(9)
C26 Ti C27 35.05(10)
N3 Ti C25 133.37(10)
N1 Ti C25 98.96(9)
N2 Ti C25 80.30(9)
N5 Ti C25 128.12(9)
C26 Ti C25 34.94(9)
C27 Ti C25 57.29(10)
N3 Ti C28 121.38(10)
N1 Ti C28 116.62(9)
N2 Ti C28 135.97(9)
N5 Ti C28 78.49(9)
C26 Ti C28 57.04(10)
C27 Ti C28 33.92(9)
C25 Ti C28 55.99(9)
N3 Ti C29 151.02(10)
N1 Ti C29 92.25(9)
N2 Ti C29 105.38(9)
N5 Ti C29 94.85(9)
C26 Ti C29 56.62(9)
C27 Ti C29 56.07(9)
C25 Ti C29 33.30(9)
C28 Ti C29 33.22(9)
N3 Ti C4 100.36(10)
N1 Ti C4 31.17(8)
N2 Ti C4 30.82(8)
N5 Ti C4 105.24(8)
C26 Ti C4 117.61(10)
C27 Ti C4 151.45(10)
C25 Ti C4 95.20(9)
C28 Ti C4 138.23(9)
C29 Ti C4 106.05(9)

loop_
_geom_bond_atom_site_label_1
_geom_bond_atom_site_label_2
_geom_bond_distance
C1 N1 1.464(3)
C1 C2 1.535(4)
C1 H1A 0.9900
C1 H1B 0.9900
C2 C3 1.533(4)
C2 H2A 0.9900
C2 H2B 0.9900
C3 C4 1.506(4)
C3 H3A 0.9900
C3 H3B 0.9900
C4 N2 1.316(3)
C4 N1 1.329(3)
C4 Ti 2.568(3)
C5 C6 1.397(4)
C5 C10 1.399(4)
C5 N2 1.404(3)
C6 C7 1.392(4)
C6 H6 0.9500
C7 C8 1.386(4)
C7 C11 1.503(4)
C8 C9 1.388(4)
C8 H8 0.9500
C9 C10 1.391(4)
C9 C12 1.506(4)
C10 H10 0.9500
C11 H11A 0.9800
C11 H11B 0.9800
C11 H11C 0.9800
C12 H12A 0.9800
C12 H12B 0.9800
C12 H12C 0.9800
C13 N4 1.456(3)
C13 H13A 0.9800
C13 H13B 0.9800
C13 H13C 0.9800
C14 N4 1.396(3)
C14 C15 1.398(4)
C14 C19 1.400(4)
C15 C16 1.383(4)
C15 H15 0.9500
C16 C17 1.383(4)
C16 H16 0.9500
C17 C18 1.381(4)
C17 H17 0.9500
C18 C19 1.381(4)
C18 H18 0.9500
C19 H19 0.9500
C20 N5 1.343(4)
C20 C21 1.383(4)
C20 H20 0.9500
C21 C22 1.379(5)
C21 H21 0.9500
C22 C23 1.379(5)
C22 H22 0.9500
C23 C24 1.380(4)
C23 H23 0.9500
C24 N5 1.343(4)
C24 H24 0.9500
C25 C29 1.407(4)
C25 C26 1.428(4)
C25 C30 1.496(4)
C25 Ti 2.415(3)
C26 C27 1.418(4)
C26 C31 1.498(4)
C26 Ti 2.334(3)
C27 C28 1.417(4)
C27 C32 1.506(4)
C27 Ti 2.375(3)
C28 C29 1.418(4)
C28 C33 1.498(4)
C28 Ti 2.471(3)
C29 C34 1.502(4)
C29 Ti 2.489(3)
C30 H30A 0.9800
C30 H30B 0.9800
C30 H30C 0.9800
C31 H31A 0.9800
C31 H31B 0.9800
C31 H31C 0.9800
C32 H32A 0.9800
C32 H32B 0.9800
C32 H32C 0.9800
C33 H33A 0.9800
C33 H33B 0.9800
C33 H33C 0.9800
C34 H34A 0.9800
C34 H34B 0.9800
C34 H34C 0.9800
N1 Ti 2.192(2)
N2 Ti 2.203(2)
N3 N4 1.351(3)
N3 Ti 1.739(2)
N5 Ti 2.251(2)

loop_
_geom_torsion_atom_site_label_1
_geom_torsion_atom_site_label_2
_geom_torsion_atom_site_label_3
_geom_torsion_atom_site_label_4
_geom_torsion
N1 C1 C2 C3 -27.8(3)
C1 C2 C3 C4 25.0(3)
C2 C3 C4 N2 175.2(3)
C2 C3 C4 N1 -15.0(3)
C2 C3 C4 Ti -81.5(5)
C10 C5 C6 C7 -1.8(4)
N2 C5 C6 C7 -177.9(2)
C5 C6 C7 C8 1.9(4)
C5 C6 C7 C11 -179.6(3)
C6 C7 C8 C9 -0.9(4)
C11 C7 C8 C9 -179.4(3)
C7 C8 C9 C10 0.0(5)
C7 C8 C9 C12 -179.0(3)
C8 C9 C10 C5 0.1(4)
C12 C9 C10 C5 179.0(3)
C6 C5 C10 C9 0.8(4)
N2 C5 C10 C9 176.9(3)
N4 C14 C15 C16 179.3(3)
C19 C14 C15 C16 0.0(4)
C14 C15 C16 C17 -0.3(4)
C15 C16 C17 C18 0.2(4)
C16 C17 C18 C19 0.3(5)
C17 C18 C19 C14 -0.6(5)
N4 C14 C19 C18 -178.8(3)
C15 C14 C19 C18 0.4(4)
N5 C20 C21 C22 -0.2(5)
C20 C21 C22 C23 -0.3(5)
C21 C22 C23 C24 0.4(5)
C22 C23 C24 N5 0.0(5)
C29 C25 C26 C27 0.6(3)
C30 C25 C26 C27 -176.4(3)
Ti C25 C26 C27 67.76(18)
C29 C25 C26 C31 175.0(3)
C30 C25 C26 C31 -2.0(4)
Ti C25 C26 C31 -117.8(3)
C29 C25 C26 Ti -67.15(19)
C30 C25 C26 Ti 115.8(3)
C25 C26 C27 C28 -0.5(3)
C31 C26 C27 C28 -174.9(3)
Ti C26 C27 C28 68.31(19)
C25 C26 C27 C32 174.5(3)
C31 C26 C27 C32 0.1(5)
Ti C26 C27 C32 -116.7(3)
C25 C26 C27 Ti -68.83(18)
C31 C26 C27 Ti 116.8(3)
C26 C27 C28 C29 0.2(3)
C32 C27 C28 C29 -174.9(3)
Ti C27 C28 C29 64.66(19)
C26 C27 C28 C33 174.0(3)
C32 C27 C28 C33 -1.2(4)
Ti C27 C28 C33 -121.6(3)
C26 C27 C28 Ti -64.41(18)
C32 C27 C28 Ti 120.4(3)
C26 C25 C29 C28 -0.5(3)
C30 C25 C29 C28 176.7(3)
Ti C25 C29 C28 -63.12(19)
C26 C25 C29 C34 -176.0(2)
C30 C25 C29 C34 1.1(4)
Ti C25 C29 C34 121.3(3)
C26 C25 C29 Ti 62.66(18)
C30 C25 C29 Ti -120.2(3)
C27 C28 C29 C25 0.1(3)
C33 C28 C29 C25 -173.5(3)
Ti C28 C29 C25 61.69(19)
C27 C28 C29 C34 175.6(3)
C33 C28 C29 C34 2.0(5)
Ti C28 C29 C34 -122.9(3)
C27 C28 C29 Ti -61.56(18)
C33 C28 C29 Ti 124.8(3)
N2 C4 N1 C1 168.9(2)
C3 C4 N1 C1 -2.6(3)
Ti C4 N1 C1 149.9(2)
N2 C4 N1 Ti 19.0(2)
C3 C4 N1 Ti -152.5(2)
C2 C1 N1 C4 19.3(3)
C2 C1 N1 Ti 138.7(3)
N1 C4 N2 C5 -177.3(2)
C3 C4 N2 C5 -7.5(4)
Ti C4 N2 C5 -158.4(3)
N1 C4 N2 Ti -18.9(2)
C3 C4 N2 Ti 150.9(3)
C6 C5 N2 C4 -56.6(4)
C10 C5 N2 C4 127.4(3)
C6 C5 N2 Ti 160.3(2)
C10 C5 N2 Ti -15.7(4)
Ti N3 N4 C14 6(2)
Ti N3 N4 C13 -154(2)
C15 C14 N4 N3 11.2(4)
C19 C14 N4 N3 -169.5(2)
C15 C14 N4 C13 171.5(3)
C19 C14 N4 C13 -9.2(4)
C21 C20 N5 C24 0.6(4)
C21 C20 N5 Ti -174.6(2)
C23 C24 N5 C20 -0.5(4)
C23 C24 N5 Ti 174.7(2)
N4 N3 Ti N1 -5(2)
N4 N3 Ti N2 53(2)
N4 N3 Ti N5 -82(2)
N4 N3 Ti C26 144(2)
N4 N3 Ti C27 179(100)
N4 N3 Ti C25 131(2)
N4 N3 Ti C28 -158(2)
N4 N3 Ti C29 179(100)
N4 N3 Ti C4 23(2)
C4 N1 Ti N3 63.78(18)
C1 N1 Ti N3 -60.7(3)
C4 N1 Ti N2 -11.65(15)
C1 N1 Ti N2 -136.1(3)
C4 N1 Ti N5 147.47(17)
C1 N1 Ti N5 23.0(3)
C4 N1 Ti C26 -73.1(2)
C1 N1 Ti C26 162.5(3)
C4 N1 Ti C27 -123.7(2)
C1 N1 Ti C27 111.8(3)
C4 N1 Ti C25 -85.23(17)
C1 N1 Ti C25 150.3(3)
C4 N1 Ti C28 -141.56(16)
C1 N1 Ti C28 94.0(3)
C4 N1 Ti C29 -118.02(16)
C1 N1 Ti C29 117.5(3)
C1 N1 Ti C4 -124.5(4)
C4 N2 Ti N3 -108.35(16)
C5 N2 Ti N3 40.9(3)
C4 N2 Ti N1 11.77(15)
C5 N2 Ti N1 161.0(3)
C4 N2 Ti N5 -17.9(2)
C5 N2 Ti N5 131.3(3)
C4 N2 Ti C26 151.19(16)
C5 N2 Ti C26 -59.6(3)
C4 N2 Ti C27 154.63(15)
C5 N2 Ti C27 -56.2(3)
C4 N2 Ti C25 117.77(16)
C5 N2 Ti C25 -93.0(3)
C4 N2 Ti C28 111.13(17)
C5 N2 Ti C28 -99.7(3)
C4 N2 Ti C29 95.66(16)
C5 N2 Ti C29 -115.1(3)
C5 N2 Ti C4 149.2(4)
C20 N5 Ti N3 165.2(2)
C24 N5 Ti N3 -9.8(2)
C20 N5 Ti N1 47.8(2)
C24 N5 Ti N1 -127.2(2)
C20 N5 Ti N2 74.0(2)
C24 N5 Ti N2 -101.0(2)
C20 N5 Ti C26 -91.0(2)
C24 N5 Ti C26 94.0(2)
C20 N5 Ti C27 -99.9(2)
C24 N5 Ti C27 85.1(2)
C20 N5 Ti C25 -44.9(2)
C24 N5 Ti C25 140.1(2)
C20 N5 Ti C28 -72.6(2)
C24 N5 Ti C28 112.4(2)
C20 N5 Ti C29 -43.5(2)
C24 N5 Ti C29 141.5(2)
C20 N5 Ti C4 64.6(2)
C24 N5 Ti C4 -110.4(2)
C27 C26 Ti N3 83.70(17)
C25 C26 Ti N3 -162.88(17)
C31 C26 Ti N3 -39.4(3)
C27 C26 Ti N1 -134.71(16)
C25 C26 Ti N1 -21.3(2)
C31 C26 Ti N1 102.2(2)
C27 C26 Ti N2 175.15(16)
C25 C26 Ti N2 -71.43(17)
C31 C26 Ti N2 52.0(2)
C27 C26 Ti N5 -15.4(2)
C25 C26 Ti N5 98.01(19)
C31 C26 Ti N5 -138.5(2)
C25 C26 Ti C27 113.4(2)
C31 C26 Ti C27 -123.1(3)
C27 C26 Ti C25 -113.4(2)
C31 C26 Ti C25 123.5(3)
C27 C26 Ti C28 -37.07(15)
C25 C26 Ti C28 76.35(17)
C31 C26 Ti C28 -160.2(3)
C27 C26 Ti C29 -77.01(17)
C25 C26 Ti C29 36.41(15)
C31 C26 Ti C29 159.9(3)
C27 C26 Ti C4 -168.68(15)
C25 C26 Ti C4 -55.26(19)
C31 C26 Ti C4 68.2(3)
C28 C27 Ti N3 143.89(17)
C26 C27 Ti N3 -101.13(17)
C32 C27 Ti N3 21.2(3)
C28 C27 Ti N1 -29.4(3)
C26 C27 Ti N1 85.6(2)
C32 C27 Ti N1 -152.1(2)
C28 C27 Ti N2 -120.98(17)
C26 C27 Ti N2 -5.99(19)
C32 C27 Ti N2 116.3(3)
C28 C27 Ti N5 53.67(17)
C26 C27 Ti N5 168.66(15)
C32 C27 Ti N5 -69.0(3)
C28 C27 Ti C26 -115.0(2)
C32 C27 Ti C26 122.3(3)
C28 C27 Ti C25 -76.33(17)
C26 C27 Ti C25 38.65(15)
C32 C27 Ti C25 161.0(3)
C26 C27 Ti C28 115.0(2)
C32 C27 Ti C28 -122.7(3)
C28 C27 Ti C29 -36.26(15)
C26 C27 Ti C29 78.72(17)
C32 C27 Ti C29 -158.9(3)
C28 C27 Ti C4 -93.6(2)
C26 C27 Ti C4 21.3(3)
C32 C27 Ti C4 143.7(2)
C29 C25 Ti N3 138.92(17)
C26 C25 Ti N3 23.5(2)
C30 C25 Ti N3 -98.3(2)
C29 C25 Ti N1 -80.35(16)
C26 C25 Ti N1 164.21(17)
C30 C25 Ti N1 42.5(2)
C29 C25 Ti N2 -138.62(16)
C26 C25 Ti N2 105.94(17)
C30 C25 Ti N2 -15.8(2)
C29 C25 Ti N5 2.5(2)
C26 C25 Ti N5 -112.96(17)
C30 C25 Ti N5 125.3(2)
C29 C25 Ti C26 115.4(2)
C30 C25 Ti C26 -121.7(3)
C29 C25 Ti C27 76.67(17)
C26 C25 Ti C27 -38.78(17)
C30 C25 Ti C27 -160.5(3)
C29 C25 Ti C28 35.82(15)
C26 C25 Ti C28 -79.63(18)
C30 C25 Ti C28 158.6(3)
C26 C25 Ti C29 -115.4(2)
C30 C25 Ti C29 122.8(3)
C29 C25 Ti C4 -111.54(16)
C26 C25 Ti C4 133.02(17)
C30 C25 Ti C4 11.3(2)
C27 C28 Ti N3 -43.5(2)
C29 C28 Ti N3 -159.87(16)
C33 C28 Ti N3 75.7(3)
C27 C28 Ti N1 163.15(16)
C29 C28 Ti N1 46.74(18)
C33 C28 Ti N1 -77.7(3)
C27 C28 Ti N2 88.43(19)
C29 C28 Ti N2 -28.0(2)
C33 C28 Ti N2 -152.4(2)
C27 C28 Ti N5 -125.66(18)
C29 C28 Ti N5 117.93(16)
C33 C28 Ti N5 -6.5(2)
C27 C28 Ti C26 38.34(17)
C29 C28 Ti C26 -78.07(17)
C33 C28 Ti C26 157.5(3)
C29 C28 Ti C27 -116.4(2)
C33 C28 Ti C27 119.1(3)
C27 C28 Ti C25 80.52(18)
C29 C28 Ti C25 -35.90(15)
C33 C28 Ti C25 -160.3(3)
C27 C28 Ti C29 116.4(2)
C33 C28 Ti C29 -124.4(3)
C27 C28 Ti C4 134.27(17)
C29 C28 Ti C4 17.9(2)
C33 C28 Ti C4 -106.6(3)
C25 C29 Ti N3 -80.4(3)
C28 C29 Ti N3 37.3(3)
C34 C29 Ti N3 160.5(2)
C25 C29 Ti N1 102.95(16)
C28 C29 Ti N1 -139.34(16)
C34 C29 Ti N1 -16.2(2)
C25 C29 Ti N2 42.52(17)
C28 C29 Ti N2 160.23(15)
C34 C29 Ti N2 -76.6(2)
C25 C29 Ti N5 -178.04(15)
C28 C29 Ti N5 -60.33(16)
C34 C29 Ti N5 62.9(2)
C25 C29 Ti C26 -38.26(16)
C28 C29 Ti C26 79.45(17)
C34 C29 Ti C26 -157.4(3)
C25 C29 Ti C27 -80.67(17)
C28 C29 Ti C27 37.04(16)
C34 C29 Ti C27 160.2(3)
C28 C29 Ti C25 117.7(2)
C34 C29 Ti C25 -119.1(3)
C25 C29 Ti C28 -117.7(2)
C34 C29 Ti C28 123.2(3)
C25 C29 Ti C4 74.56(16)
C28 C29 Ti C4 -167.73(15)
C34 C29 Ti C4 -44.5(3)
N2 C4 Ti N3 74.73(17)
N1 C4 Ti N3 -125.42(17)
C3 C4 Ti N3 -45.9(4)
N2 C4 Ti N1 -159.8(2)
C3 C4 Ti N1 79.5(5)
N1 C4 Ti N2 159.8(2)
C3 C4 Ti N2 -120.6(5)
N2 C4 Ti N5 167.00(15)
N1 C4 Ti N5 -33.15(17)
C3 C4 Ti N5 46.4(4)
N2 C4 Ti C26 -32.94(18)
N1 C4 Ti C26 126.91(16)
C3 C4 Ti C26 -153.6(4)
N2 C4 Ti C27 -46.6(3)
N1 C4 Ti C27 113.3(2)
C3 C4 Ti C27 -167.2(4)
N2 C4 Ti C25 -61.14(16)
N1 C4 Ti C25 98.71(16)
C3 C4 Ti C25 178.2(4)
N2 C4 Ti C28 -103.30(18)
N1 C4 Ti C28 56.6(2)
C3 C4 Ti C28 136.1(4)
N2 C4 Ti C29 -93.23(16)
N1 C4 Ti C29 66.62(17)
C3 C4 Ti C29 146.1(4)
